data_1541669
loop_
_publ_author_name
'Wiebcke, M.'
'Marler, B.'

_publ_section_title
;
 Two polymorphs of a tetramethylammonium zincophosphate with diamond
 net-related frameworkks containing (H3 O4 (P)4) hydroxyl nests:
 solution-mediated and mechanochemical phase transformations and crystal
 structures
;
_journal_name_full 'Solid State Sciences'
_journal_page_first 213
_journal_page_last 223
_journal_volume 6
_journal_year 2004
_chemical_formula_sum 'C4 H15 N O8 P2 Zn'
_chemical_name_systematic '(N (C H3)4) Zn (H P O4) (H2 P O4)'
_space_group_IT_number 7
_symmetry_space_group_name_Hall 'P -2yc'
_symmetry_space_group_name_H-M 'P 1 c 1'
_cell_angle_alpha 90
_cell_angle_beta 91.2
_cell_angle_gamma 90
_cell_formula_units_Z 4
_cell_length_a 8.457
_cell_length_b 13.812
_cell_length_c 10.189
_cell_volume 1189.897
_citation_journal_id_ASTM SSSCFJ
_cod_data_source_file Wiebcke_SSSCFJ_2004_528.cif
_cod_data_source_block C4H15N1O8P2Zn1
_cod_original_formula_sum 'C4 H15 N1 O8 P2 Zn1'
_cod_database_code 1541669

loop_
_symmetry_equiv_pos_as_xyz
x,y,z
x,-y,z+1/2

loop_
_atom_site_label
_atom_site_type_symbol
_atom_site_fract_x
_atom_site_fract_y
_atom_site_fract_z
_atom_site_occupancy
_atom_site_U_iso_or_equiv
H21 H-1 -0.0363 0.606 0.4009 1 0.0
P2 P+5 -0.25096 0.03712 0.29524 1 0.0
H15 H-1 0.1121 0.0232 0.0037 1 0.0
H22 H-1 -0.3838 0.5834 0.585 1 0.0
H26 H-1 -0.2611 0.7647 0.3652 1 0.0
N1 N-3 0.2245 0.1133 0.8776 1 0.0
H19 H-1 -0.123 0.629 0.2614 1 0.0
H7 H-1 0.1038 0.0537 0.7199 1 0.0
N2 N-3 -0.2768 0.621 0.4141 1 0.0
H3 H+1 -0.326 0.308 0.381 1 0.0
O7 O-2 -0.414 0.0748 0.241 1 0.0
O13 O-2 -0.1216 0.1013 0.2326 1 0.0
Zn1 Zn+2 0.21635 0.57367 0.97524 1 0.0
H18 H-1 0.2181 0.2594 0.9068 1 0.0
O9 O-2 0.2538 0.55817 0.7876 1 0.0
O14 O-2 0.7575 0.04476 0.4415 1 0.0
O3 O-2 -0.0016 0.39378 0.5099 1 0.0
H9 H-1 0.2922 0.0614 0.6981 1 0.0
H29 H-1 -0.4214 0.5313 0.3086 1 0.0
H11 H-1 0.3953 0.1464 0.0151 1 0.0
H1 H+1 0.17 0.188 0.43 1 0.0
O6 O-2 -0.2295 -0.06425 0.2473 1 0.0
H27 H-1 -0.1753 0.7392 0.5042 1 0.0
H5 H+1 -0.069 0.149 0.274 1 0.0
C3 C+4 0.1005 0.091 0.9738 1 0.0
H30 H-1 -0.4109 0.6393 0.2482 1 0.0
H4 H+1 0.426 0.723 0.722 1 0.0
C1 C+4 0.2096 0.0459 0.7622 1 0.0
H14 H-1 0.1118 0.1351 0.05 1 0.0
P4 P+5 0.40634 0.22676 0.49437 1 0.0
H28 H-1 -0.5139 0.6197 0.3774 1 0.0
H23 H-1 -0.1929 0.5797 0.5954 1 0.0
C8 C+4 -0.4173 0.6012 0.3302 1 0.0
O15 O-2 0.086 0.6699 0.6478 1 0.0
H2 H+1 -0.453 0.129 0.277 1 0.0
O12 O-2 0.3777 0.6912 0.6554 1 0.0
Zn2 Zn+2 -0.28202 0.13092 0.58593 1 0.0
O4 O-2 0.2574 0.16059 0.464 1 0.0
H20 H-1 -0.1342 0.5219 0.3244 1 0.0
O11 O-2 -0.2419 0.34802 0.385 1 0.0
H17 H-1 0.2877 0.2292 0.7661 1 0.0
P3 P+5 -0.09446 0.30627 0.46407 1 0.0
C4 C+4 0.206 0.2147 0.8314 1 0.0
H8 H-1 0.2228 -0.0218 0.7925 1 0.0
H24 H-1 -0.2889 0.4949 0.5189 1 0.0
P1 P+5 0.24516 0.61313 0.66127 1 0.0
O2 O-2 0.0014 0.24572 0.3668 1 0.0
O10 O-2 0.5005 0.23496 0.3671 1 0.0
C2 C+4 0.3824 0.0997 0.942 1 0.0
C6 C+4 -0.2864 0.5651 0.5388 1 0.0
O1 O-2 0.3529 0.32466 0.5423 1 0.0
O8 O-2 -0.15 0.24545 0.578 1 0.0
C5 C+4 -0.1302 0.592 0.3443 1 0.0
H10 H-1 0.3909 0.0329 0.9767 1 0.0
C7 C+4 -0.2692 0.7266 0.447 1 0.0
H25 H-1 -0.366 0.7456 0.4935 1 0.0
H12 H-1 0.466 0.1106 0.8772 1 0.0
H6 H+1 0.049 0.701 0.718 1 0.0
H13 H-1 -0.0051 0.0999 0.9318 1 0.0
H16 H-1 0.0997 0.2231 0.7903 1 0.0
O16 O-2 0.2608 0.55504 0.5382 1 0.0
O5 O-2 0.5008 0.17263 0.5992 1 0.0
